data_7050589
loop_
_publ_author_name
'Mezei, Gellert'
'Raptis, Raphael G.'

_publ_section_title
;
 Pyrazole-4-sulfonate networks of alkali and alkaline-earth metals.
 Effect of cation size, charge, H-bonding and aromatic interactions on
 the three-dimensional supramolecular architecture
;
_journal_issue 9
_journal_name_full 'New Journal of Chemistry'
_journal_page_first 1399
_journal_paper_doi 10.1039/b303096b
_journal_volume 27
_journal_year 2003
_chemical_formula_sum 'C3 H4 N2 O3 S'
_chemical_formula_weight 148.14
_chemical_name_systematic
;
?
;
_space_group_IT_number 135
_symmetry_cell_setting tetragonal
_symmetry_space_group_name_Hall '-P 4c 2ab'
_symmetry_space_group_name_H-M 'P 42/m b c'
_atom_sites_solution_hydrogens geom
_atom_sites_solution_primary direct
_atom_sites_solution_secondary difmap
_audit_creation_method SHELXL-97
_cell_angle_alpha 90.00
_cell_angle_beta 90.00
_cell_angle_gamma 90.00
_cell_formula_units_Z 8
_cell_length_a 10.8630(11)
_cell_length_b 10.8630(11)
_cell_length_c 9.1947(14)
_cell_measurement_temperature 301(2)
_cell_volume 1085.0(2)
_computing_cell_refinement 'BRUKER SMART-NT V5.0'
_computing_data_collection 'BRUKER SMART-NT V5.0'
_computing_data_reduction 'BRUKER SAINT-NT V5/6.0'
_computing_molecular_graphics 'BRUKER SHELXTL-NT V5.1'
_computing_publication_material 'BRUKER SHELXTL-NT V5.1'
_computing_structure_refinement 'SHELXL-97 (Sheldrick, 1997)'
_computing_structure_solution 'SHELXS-97 (Sheldrick, 1990)'
_diffrn_ambient_temperature 301(2)
_diffrn_measured_fraction_theta_full 1.000
_diffrn_measured_fraction_theta_max 1.000
_diffrn_measurement_device_type 'CCD area detector'
_diffrn_measurement_method 'phi and omega scans'
_diffrn_radiation_monochromator graphite
_diffrn_radiation_source 'fine-focus sealed tube'
_diffrn_radiation_type MoK\a
_diffrn_radiation_wavelength 0.71073
_diffrn_reflns_av_R_equivalents 0.0373
_diffrn_reflns_av_sigmaI/netI 0.0131
_diffrn_reflns_limit_h_max 12
_diffrn_reflns_limit_h_min -12
_diffrn_reflns_limit_k_max 12
_diffrn_reflns_limit_k_min -9
_diffrn_reflns_limit_l_max 10
_diffrn_reflns_limit_l_min -10
_diffrn_reflns_number 4250
_diffrn_reflns_theta_full 23.23
_diffrn_reflns_theta_max 23.23
_diffrn_reflns_theta_min 2.65
_exptl_absorpt_coefficient_mu 0.520
_exptl_absorpt_correction_type none
_exptl_crystal_colour colorless
_exptl_crystal_density_diffrn 1.814
_exptl_crystal_density_method 'not measured'
_exptl_crystal_description prism
_exptl_crystal_F_000 608
_exptl_crystal_size_max 0.24
_exptl_crystal_size_mid 0.13
_exptl_crystal_size_min 0.11
_refine_diff_density_max 0.277
_refine_diff_density_min -0.287
_refine_diff_density_rms 0.048
_refine_ls_extinction_coef 0.047(3)
_refine_ls_extinction_expression Fc^*^=kFc[1+0.001xFc^2^\l^3^/sin(2\q)]^-1/4^
_refine_ls_extinction_method SHELXL
_refine_ls_goodness_of_fit_ref 1.076
_refine_ls_hydrogen_treatment mixed
_refine_ls_matrix_type full
_refine_ls_number_parameters 47
_refine_ls_number_reflns 417
_refine_ls_number_restraints 0
_refine_ls_restrained_S_all 1.076
_refine_ls_R_factor_all 0.0253
_refine_ls_R_factor_gt 0.0241
_refine_ls_shift/su_max 0.000
_refine_ls_shift/su_mean 0.000
_refine_ls_structure_factor_coef Fsqd
_refine_ls_weighting_details 'calc w=1/[\s^2^(Fo^2^)+(0.0425P)^2^+0.5675P] where P=(Fo^2^+2Fc^2^)/3'
_refine_ls_weighting_scheme calc
_refine_ls_wR_factor_gt 0.0679
_refine_ls_wR_factor_ref 0.0698
_reflns_number_gt 395
_reflns_number_total 417
_reflns_threshold_expression >2sigma(I)
_cod_data_source_file b303096b.txt
_cod_data_source_block 4-SO3-pzH2
_cod_depositor_comments
;
The following automatic conversions were performed:
'_symmetry_cell_setting' value 'Tetragonal' changed to 'tetragonal'
according to '/home/saulius/struct/CIF-dictionaries/cif_core.dic'
dictionary named 'cif_core.dic' version 2.4.1 from 2010-06-29.

Automatic conversion script
Id: cif_fix_enum 1527 2010-12-29 10:47:43Z saulius 
;
_cod_original_sg_symbol_H-M P4(2)/mbc
_cod_database_code 7050589

loop_
_symmetry_equiv_pos_as_xyz
'x, y, z'
'-x, -y, z'
'-y, x, z+1/2'
'y, -x, z+1/2'
'-x+1/2, y+1/2, -z'
'x+1/2, -y+1/2, -z'
'y+1/2, x+1/2, -z+1/2'
'-y+1/2, -x+1/2, -z+1/2'
'-x, -y, -z'
'x, y, -z'
'y, -x, -z-1/2'
'-y, x, -z-1/2'
'x-1/2, -y-1/2, z'
'-x-1/2, y-1/2, z'
'-y-1/2, -x-1/2, z-1/2'
'y-1/2, x-1/2, z-1/2'

loop_
_atom_site_label
_atom_site_type_symbol
_atom_site_fract_x
_atom_site_fract_y
_atom_site_fract_z
_atom_site_U_iso_or_equiv
_atom_site_adp_type
_atom_site_occupancy
_atom_site_symmetry_multiplicity
_atom_site_calc_flag
_atom_site_refinement_flags
_atom_site_disorder_assembly
_atom_site_disorder_group
S1 S 0.23972(6) 0.52436(6) 1.0000 0.0256(3) Uani 1 2 d S . .
O2 O 0.16815(11) 0.54506(11) 0.86886(13) 0.0338(5) Uani 1 1 d . . .
O1 O 0.30581(18) 0.40989(17) 1.0000 0.0385(6) Uani 1 2 d S . .
N1 N 0.48162(15) 0.78213(14) 0.92686(19) 0.0352(5) Uani 1 1 d . . .
H1N H 0.5257 0.8291 0.8725 0.042 Uiso 1 1 calc R . .
C2 C 0.3506(2) 0.6422(2) 1.0000 0.0274(6) Uani 1 2 d S . .
C1 C 0.40279(17) 0.69827(17) 0.8802(2) 0.0320(5) Uani 1 1 d . . .
H1C H 0.3855 0.6802 0.7834 0.038 Uiso 1 1 calc R . .

loop_
_atom_site_aniso_label
_atom_site_aniso_U_11
_atom_site_aniso_U_22
_atom_site_aniso_U_33
_atom_site_aniso_U_23
_atom_site_aniso_U_13
_atom_site_aniso_U_12
S1 0.0254(4) 0.0265(5) 0.0249(5) 0.000 0.000 0.0007(2)
O2 0.0332(7) 0.0416(8) 0.0266(8) -0.0044(5) -0.0037(6) 0.0020(5)
O1 0.0368(11) 0.0282(11) 0.0505(12) 0.000 0.000 0.0041(8)
N1 0.0347(10) 0.0320(9) 0.0389(10) 0.0048(8) 0.0045(7) -0.0044(7)
C2 0.0276(13) 0.0283(13) 0.0264(12) 0.000 0.000 0.0033(11)
C1 0.0340(10) 0.0336(10) 0.0283(9) -0.0002(8) 0.0004(8) -0.0014(8)

loop_
_atom_type_symbol
_atom_type_description
_atom_type_scat_dispersion_real
_atom_type_scat_dispersion_imag
_atom_type_scat_source
C C 0.0033 0.0016 'International Tables Vol C Tables 4.2.6.8 and 6.1.1.4'
H H 0.0000 0.0000 'International Tables Vol C Tables 4.2.6.8 and 6.1.1.4'
N N 0.0061 0.0033 'International Tables Vol C Tables 4.2.6.8 and 6.1.1.4'
O O 0.0106 0.0060 'International Tables Vol C Tables 4.2.6.8 and 6.1.1.4'
S S 0.1246 0.1234 'International Tables Vol C Tables 4.2.6.8 and 6.1.1.4'

loop_
_geom_angle_atom_site_label_1
_geom_angle_atom_site_label_2
_geom_angle_atom_site_label_3
_geom_angle
_geom_angle_site_symmetry_1
_geom_angle_site_symmetry_3
_geom_angle_publ_flag
O1 S1 O2 113.69(7) . . ?
O1 S1 O2 113.69(7) . 10_557 ?
O2 S1 O2 112.26(11) . 10_557 ?
O1 S1 C2 106.74(11) . . ?
O2 S1 C2 104.72(7) . . ?
O2 S1 C2 104.72(7) 10_557 . ?
C1 N1 N1 108.96(11) . 10_557 ?
C1 C2 C1 105.9(2) 10_557 . ?
C1 C2 S1 127.05(11) 10_557 . ?
C1 C2 S1 127.05(11) . . ?
N1 C1 C2 108.09(18) . . ?

loop_
_geom_bond_atom_site_label_1
_geom_bond_atom_site_label_2
_geom_bond_distance
_geom_bond_site_symmetry_2
_geom_bond_publ_flag
S1 O1 1.436(2) . ?
S1 O2 1.4522(13) . ?
S1 O2 1.4522(13) 10_557 ?
S1 C2 1.758(3) . ?
N1 C1 1.322(2) . ?
N1 N1 1.345(4) 10_557 ?
C2 C1 1.381(2) 10_557 ?
C2 C1 1.381(2) . ?
